data_4072095
loop_
_publ_author_name
'Sun, Kai'
'Wang, Li'
'Wang, Zhong-Xia'

_publ_section_title
;
 Synthesis and Characterization of Amido Pincer Complexes of Lithium and
 Nickel and Catalysis of the Nickel Complexes in the Kumada Cross-Coupling
;
_journal_issue 21
_journal_name_full Organometallics
_journal_page_first 5649
_journal_paper_doi 10.1021/om800580p
_journal_volume 27
_journal_year 2008
_chemical_formula_sum 'C38.5 H33 Cl2 N Ni P2'
_chemical_formula_weight 701.21
_chemical_name_systematic
; 
 ? 
;
_space_group_IT_number 14
_symmetry_cell_setting monoclinic
_symmetry_space_group_name_Hall '-P 2ybc'
_symmetry_space_group_name_H-M 'P 1 21/c 1'
_atom_sites_solution_hydrogens geom
_atom_sites_solution_primary direct
_atom_sites_solution_secondary difmap
_audit_creation_method SHELXL-97
_cell_angle_alpha 90.00
_cell_angle_beta 115.807(2)
_cell_angle_gamma 90.00
_cell_formula_units_Z 4
_cell_length_a 14.647(2)
_cell_length_b 17.098(3)
_cell_length_c 15.666(3)
_cell_measurement_reflns_used 1705
_cell_measurement_temperature 298(2)
_cell_measurement_theta_max 18.442
_cell_measurement_theta_min 2.612
_cell_volume 3532.0(10)
_computing_cell_refinement 'Bruker SMART'
_computing_data_collection 'Bruker SMART'
_computing_data_reduction 'Bruker SHELXTL'
_computing_molecular_graphics 'Bruker SHELXTL'
_computing_publication_material 'Bruker SHELXTL'
_computing_structure_refinement 'SHELXL-97 (Sheldrick, 1997)'
_computing_structure_solution 'SHELXS-97 (Sheldrick, 1990)'
_diffrn_ambient_temperature 298(2)
_diffrn_measured_fraction_theta_full 0.985
_diffrn_measured_fraction_theta_max 0.985
_diffrn_measurement_device_type 'CCD area detector'
_diffrn_measurement_method 'phi and omega scans'
_diffrn_radiation_monochromator graphite
_diffrn_radiation_source 'fine-focus sealed tube'
_diffrn_radiation_type MoK\a
_diffrn_radiation_wavelength 0.71073
_diffrn_reflns_av_R_equivalents 0.0905
_diffrn_reflns_av_sigmaI/netI 0.1491
_diffrn_reflns_limit_h_max 17
_diffrn_reflns_limit_h_min -17
_diffrn_reflns_limit_k_max 16
_diffrn_reflns_limit_k_min -20
_diffrn_reflns_limit_l_max 18
_diffrn_reflns_limit_l_min -18
_diffrn_reflns_number 17296
_diffrn_reflns_theta_full 25.00
_diffrn_reflns_theta_max 25.00
_diffrn_reflns_theta_min 1.87
_exptl_absorpt_coefficient_mu 0.819
_exptl_absorpt_correction_T_max 0.8870
_exptl_absorpt_correction_T_min 0.8341
_exptl_absorpt_correction_type multi-scan
_exptl_absorpt_process_details sadabs
_exptl_crystal_density_diffrn 1.319
_exptl_crystal_density_method 'not measured'
_exptl_crystal_F_000 1452
_exptl_crystal_size_max 0.23
_exptl_crystal_size_mid 0.20
_exptl_crystal_size_min 0.15
_refine_diff_density_max 0.590
_refine_diff_density_min -0.412
_refine_diff_density_rms 0.064
_refine_ls_extinction_method none
_refine_ls_goodness_of_fit_ref 1.002
_refine_ls_hydrogen_treatment mixed
_refine_ls_matrix_type full
_refine_ls_number_parameters 415
_refine_ls_number_reflns 6140
_refine_ls_number_restraints 86
_refine_ls_restrained_S_all 1.054
_refine_ls_R_factor_all 0.1607
_refine_ls_R_factor_gt 0.0620
_refine_ls_shift/su_max 0.000
_refine_ls_shift/su_mean 0.000
_refine_ls_structure_factor_coef Fsqd
_refine_ls_weighting_details 'calc w=1/[\s^2^(Fo^2^)+(0.0236P)^2^+0.0000P] where P=(Fo^2^+2Fc^2^)/3'
_refine_ls_weighting_scheme calc
_refine_ls_wR_factor_gt 0.1019
_refine_ls_wR_factor_ref 0.1173
_reflns_number_gt 2420
_reflns_number_total 6140
_reflns_threshold_expression >2sigma(I)
_cod_data_source_file om800580p_si_003.cif
_cod_data_source_block 070323f
_cod_depositor_comments
;
The following automatic conversions were performed:

'_symmetry_cell_setting' value 'Monoclinic' changed to 'monoclinic'
according to /home/saulius/struct/CIF-dictionaries/cif_core.dic
dictionary named 'cif_core.dic' version 2.4.1 from 2010-06-29.

Automatic conversion script
Id: cif_fix_values 1715 2011-07-08 13:25:40Z adriana 
;
_cod_original_cell_volume 3532.1(9)
_cod_original_sg_symbol_H-M P2(1)/c
_cod_original_formula_sum 'C38.50 H33 Cl2 N Ni P2'
_cod_database_code 4072095

loop_
_symmetry_equiv_pos_as_xyz
'x, y, z'
'-x, y+1/2, -z+1/2'
'-x, -y, -z'
'x, -y-1/2, z-1/2'

loop_
_atom_site_label
_atom_site_type_symbol
_atom_site_fract_x
_atom_site_fract_y
_atom_site_fract_z
_atom_site_U_iso_or_equiv
_atom_site_adp_type
_atom_site_occupancy
_atom_site_symmetry_multiplicity
_atom_site_calc_flag
_atom_site_refinement_flags
Ni1 Ni 0.27093(6) 0.71520(4) 0.06510(6) 0.0575(3) Uani 1 1 d .
Cl1 Cl 0.40940(13) 0.64922(10) 0.14177(15) 0.0889(6) Uani 1 1 d .
Cl2 Cl 0.7570(4) 0.7872(3) 0.4625(4) 0.168(2) Uani 0.50 1 d PDU
Cl3 Cl 0.7071(4) 0.6904(3) 0.3121(5) 0.171(2) Uani 0.50 1 d PDU
N1 N 0.1515(4) 0.7726(3) -0.0020(3) 0.0555(14) Uani 1 1 d .
P1 P 0.34751(14) 0.82733(10) 0.10650(13) 0.0615(5) Uani 1 1 d .
P2 P 0.17563(13) 0.61105(9) 0.02532(12) 0.0544(5) Uani 1 1 d .
C1 C 0.1531(6) 0.8539(4) -0.0034(5) 0.0556(18) Uani 1 1 d .
C2 C 0.2426(5) 0.8922(4) 0.0533(5) 0.0579(18) Uani 1 1 d .
C3 C 0.2448(6) 0.9742(4) 0.0605(5) 0.081(2) Uani 1 1 d .
H3 H 0.3048 0.9989 0.1008 0.097 Uiso 1 1 calc R
C4 C 0.1594(7) 1.0191(4) 0.0089(6) 0.081(2) Uani 1 1 d .
H4 H 0.1608 1.0733 0.0152 0.097 Uiso 1 1 calc R
C5 C 0.0732(6) 0.9813(4) -0.0515(5) 0.075(2) Uani 1 1 d .
H5 H 0.0163 1.0110 -0.0882 0.090 Uiso 1 1 calc R
C6 C 0.0670(5) 0.9011(4) -0.0602(5) 0.0657(19) Uani 1 1 d .
H6 H 0.0071 0.8776 -0.1027 0.079 Uiso 1 1 calc R
C7 C 0.0571(5) 0.7345(3) -0.0667(5) 0.0544(17) Uani 1 1 d .
H7 H 0.0009 0.7670 -0.0690 0.065 Uiso 1 1 calc R
C8 C 0.0508(4) 0.6565(3) -0.0230(4) 0.0570(17) Uani 1 1 d .
H8A H 0.0015 0.6229 -0.0709 0.068 Uiso 1 1 calc R
H8B H 0.0295 0.6646 0.0269 0.068 Uiso 1 1 calc R
C9 C 0.0432(6) 0.7241(3) -0.1694(5) 0.0574(17) Uani 1 1 d .
C10 C -0.0505(6) 0.7168(4) -0.2401(6) 0.082(2) Uani 1 1 d .
H10 H -0.1064 0.7221 -0.2271 0.098 Uiso 1 1 calc R
C11 C -0.0653(7) 0.7016(5) -0.3307(6) 0.103(3) Uani 1 1 d .
H11 H -0.1311 0.6978 -0.3784 0.124 Uiso 1 1 calc R
C12 C 0.0132(9) 0.6920(4) -0.3523(6) 0.093(3) Uani 1 1 d .
H12 H 0.0023 0.6805 -0.4140 0.112 Uiso 1 1 calc R
C13 C 0.1077(8) 0.6993(4) -0.2831(7) 0.087(2) Uani 1 1 d .
H13 H 0.1627 0.6926 -0.2972 0.105 Uiso 1 1 calc R
C14 C 0.1249(5) 0.7169(4) -0.1905(5) 0.074(2) Uani 1 1 d .
H14 H 0.1906 0.7236 -0.1435 0.089 Uiso 1 1 calc R
C15 C 0.4132(5) 0.8508(4) 0.2296(5) 0.0575(18) Uani 1 1 d .
C16 C 0.4000(5) 0.8042(4) 0.2972(6) 0.0660(19) Uani 1 1 d .
H16 H 0.3602 0.7594 0.2772 0.079 Uiso 1 1 calc R
C17 C 0.4437(6) 0.8226(5) 0.3916(6) 0.082(2) Uani 1 1 d .
H17 H 0.4330 0.7909 0.4346 0.099 Uiso 1 1 calc R
C18 C 0.5041(6) 0.8886(6) 0.4229(6) 0.091(2) Uani 1 1 d .
H18 H 0.5339 0.9015 0.4870 0.110 Uiso 1 1 calc R
C19 C 0.5199(5) 0.9351(4) 0.3588(7) 0.084(2) Uani 1 1 d .
H19 H 0.5606 0.9794 0.3793 0.101 Uiso 1 1 calc R
C20 C 0.4749(6) 0.9155(4) 0.2640(6) 0.080(2) Uani 1 1 d .
H20 H 0.4866 0.9471 0.2215 0.095 Uiso 1 1 calc R
C21 C 0.4352(6) 0.8497(4) 0.0571(5) 0.078(2) Uani 1 1 d D
C22 C 0.5291(6) 0.8169(4) 0.0973(5) 0.116(3) Uani 1 1 d DU
H22 H 0.5488 0.7857 0.1510 0.139 Uiso 1 1 calc R
C23 C 0.5954(6) 0.8308(5) 0.0567(6) 0.140(4) Uani 1 1 d DU
H23 H 0.6600 0.8090 0.0827 0.168 Uiso 1 1 calc R
C24 C 0.5637(7) 0.8767(5) -0.0216(7) 0.139(4) Uani 1 1 d DU
H24 H 0.6103 0.8920 -0.0439 0.166 Uiso 1 1 calc R
C25 C 0.4655(8) 0.9013(5) -0.0687(6) 0.150(4) Uani 1 1 d DU
H25 H 0.4421 0.9249 -0.1279 0.179 Uiso 1 1 calc R
C26 C 0.4020(6) 0.8900(5) -0.0255(6) 0.130(4) Uani 1 1 d D
H26 H 0.3364 0.9101 -0.0532 0.156 Uiso 1 1 calc R
C27 C 0.1860(4) 0.5527(4) 0.1255(4) 0.0530(16) Uani 1 1 d .
C28 C 0.2156(5) 0.4763(4) 0.1366(5) 0.075(2) Uani 1 1 d .
H28 H 0.2297 0.4513 0.0910 0.090 Uiso 1 1 calc R
C29 C 0.2243(6) 0.4370(5) 0.2158(7) 0.107(3) Uani 1 1 d .
H29 H 0.2446 0.3849 0.2234 0.129 Uiso 1 1 calc R
C30 C 0.2040(6) 0.4720(6) 0.2841(6) 0.108(3) Uani 1 1 d .
H30 H 0.2112 0.4442 0.3377 0.130 Uiso 1 1 calc R
C31 C 0.1738(6) 0.5466(6) 0.2730(6) 0.105(3) Uani 1 1 d .
H31 H 0.1585 0.5706 0.3185 0.126 Uiso 1 1 calc R
C32 C 0.1651(5) 0.5879(4) 0.1950(5) 0.079(2) Uani 1 1 d .
H32 H 0.1451 0.6401 0.1885 0.095 Uiso 1 1 calc R
C33 C 0.1787(5) 0.5426(3) -0.0608(4) 0.0589(18) Uani 1 1 d .
C34 C 0.0990(6) 0.4915(4) -0.1075(5) 0.092(3) Uani 1 1 d .
H34 H 0.0435 0.4906 -0.0936 0.111 Uiso 1 1 calc R
C35 C 0.1034(7) 0.4429(5) -0.1738(6) 0.119(3) Uani 1 1 d .
H35 H 0.0497 0.4087 -0.2052 0.142 Uiso 1 1 calc R
C36 C 0.1832(9) 0.4420(6) -0.1963(7) 0.126(3) Uani 1 1 d .
H36 H 0.1835 0.4080 -0.2425 0.151 Uiso 1 1 calc R
C37 C 0.2612(7) 0.4904(6) -0.1514(6) 0.114(3) Uani 1 1 d .
H37 H 0.3165 0.4899 -0.1656 0.137 Uiso 1 1 calc R
C38 C 0.2589(6) 0.5418(4) -0.0827(5) 0.087(2) Uani 1 1 d .
H38 H 0.3129 0.5758 -0.0517 0.104 Uiso 1 1 calc R
C39 C 0.6690(11) 0.7550(7) 0.3631(10) 0.109(5) Uani 0.50 1 d PDU
H39A H 0.6147 0.7328 0.3751 0.130 Uiso 0.50 1 calc PR
H39B H 0.6410 0.7988 0.3202 0.130 Uiso 0.50 1 calc PR

loop_
_atom_site_aniso_label
_atom_site_aniso_U_11
_atom_site_aniso_U_22
_atom_site_aniso_U_33
_atom_site_aniso_U_23
_atom_site_aniso_U_13
_atom_site_aniso_U_12
Ni1 0.0634(6) 0.0500(5) 0.0634(6) -0.0025(5) 0.0317(5) -0.0070(5)
Cl1 0.0684(13) 0.0692(12) 0.1159(18) -0.0085(11) 0.0278(12) 0.0012(10)
Cl2 0.133(4) 0.158(4) 0.169(5) 0.102(4) 0.024(4) -0.011(3)
Cl3 0.155(5) 0.151(4) 0.251(6) 0.057(4) 0.131(5) 0.094(4)
N1 0.070(4) 0.051(3) 0.048(4) -0.002(3) 0.029(3) -0.012(3)
P1 0.0740(14) 0.0532(11) 0.0662(14) -0.0041(9) 0.0389(12) -0.0122(9)
P2 0.0637(13) 0.0512(11) 0.0535(12) -0.0016(9) 0.0303(10) -0.0096(9)
C1 0.085(6) 0.052(4) 0.047(5) -0.007(4) 0.045(4) -0.007(4)
C2 0.074(5) 0.047(4) 0.063(5) -0.003(4) 0.040(4) -0.011(4)
C3 0.109(7) 0.068(6) 0.078(6) -0.007(5) 0.052(6) -0.021(5)
C4 0.104(7) 0.056(5) 0.090(7) 0.004(5) 0.051(6) 0.006(5)
C5 0.098(7) 0.061(6) 0.070(6) 0.012(4) 0.041(5) 0.017(5)
C6 0.080(5) 0.062(5) 0.057(5) 0.012(4) 0.032(4) 0.015(4)
C7 0.045(4) 0.055(4) 0.065(5) -0.002(4) 0.026(4) -0.008(3)
C8 0.056(4) 0.065(4) 0.050(4) 0.002(3) 0.023(4) -0.015(3)
C9 0.071(5) 0.052(4) 0.054(5) -0.001(4) 0.032(5) -0.011(4)
C10 0.060(5) 0.115(6) 0.063(6) -0.009(5) 0.020(5) -0.002(5)
C11 0.092(7) 0.144(8) 0.064(7) -0.013(6) 0.024(6) -0.014(6)
C12 0.128(8) 0.098(6) 0.047(6) -0.001(5) 0.031(6) -0.028(6)
C13 0.121(8) 0.091(6) 0.073(7) 0.004(5) 0.063(6) -0.005(5)
C14 0.080(6) 0.084(5) 0.064(6) 0.007(4) 0.036(5) -0.012(4)
C15 0.066(5) 0.050(4) 0.068(5) -0.005(4) 0.040(4) -0.004(4)
C16 0.068(5) 0.056(5) 0.081(6) -0.004(4) 0.039(5) -0.003(3)
C17 0.099(7) 0.089(6) 0.068(7) 0.006(5) 0.046(6) 0.004(5)
C18 0.084(6) 0.112(7) 0.068(6) -0.024(6) 0.022(5) 0.008(5)
C19 0.083(6) 0.080(6) 0.087(7) -0.012(5) 0.035(6) -0.012(4)
C20 0.104(7) 0.067(5) 0.085(7) -0.003(5) 0.056(6) -0.012(4)
C21 0.106(7) 0.063(5) 0.093(7) -0.026(4) 0.068(6) -0.018(4)
C22 0.099(6) 0.168(7) 0.113(6) -0.036(5) 0.077(6) -0.019(5)
C23 0.118(7) 0.174(8) 0.140(8) -0.053(6) 0.066(6) -0.019(6)
C24 0.150(8) 0.136(7) 0.173(8) -0.019(6) 0.111(7) -0.068(6)
C25 0.189(8) 0.122(7) 0.162(8) 0.022(6) 0.100(7) -0.003(6)
C26 0.180(10) 0.117(7) 0.167(11) 0.034(7) 0.144(9) 0.017(6)
C27 0.060(4) 0.055(4) 0.049(5) -0.002(4) 0.029(4) -0.011(3)
C28 0.106(6) 0.059(5) 0.073(6) 0.013(4) 0.051(5) 0.012(4)
C29 0.142(8) 0.086(6) 0.104(8) 0.039(6) 0.063(7) 0.033(5)
C30 0.138(8) 0.131(8) 0.078(7) 0.044(6) 0.068(6) 0.025(7)
C31 0.153(9) 0.108(7) 0.075(7) 0.021(6) 0.067(6) 0.033(6)
C32 0.108(6) 0.081(5) 0.056(5) 0.009(4) 0.042(5) 0.015(4)
C33 0.072(5) 0.061(4) 0.059(5) -0.008(4) 0.042(4) -0.012(4)
C34 0.103(7) 0.105(6) 0.086(7) -0.044(5) 0.057(6) -0.035(5)
C35 0.119(8) 0.131(8) 0.110(8) -0.073(6) 0.055(7) -0.050(6)
C36 0.135(10) 0.141(9) 0.111(8) -0.072(7) 0.062(8) -0.020(7)
C37 0.119(8) 0.147(8) 0.101(8) -0.048(7) 0.071(7) -0.025(7)
C38 0.099(6) 0.091(6) 0.089(7) -0.026(5) 0.059(6) -0.023(5)
C39 0.112(8) 0.111(8) 0.128(8) 0.067(7) 0.077(6) 0.010(6)

loop_
_atom_type_symbol
_atom_type_description
_atom_type_scat_dispersion_real
_atom_type_scat_dispersion_imag
_atom_type_scat_source
C C 0.0033 0.0016 'International Tables Vol C Tables 4.2.6.8 and 6.1.1.4'
H H 0.0000 0.0000 'International Tables Vol C Tables 4.2.6.8 and 6.1.1.4'
N N 0.0061 0.0033 'International Tables Vol C Tables 4.2.6.8 and 6.1.1.4'
P P 0.1023 0.0942 'International Tables Vol C Tables 4.2.6.8 and 6.1.1.4'
Ni Ni 0.3393 1.1124 'International Tables Vol C Tables 4.2.6.8 and 6.1.1.4'
Cl Cl 0.1484 0.1585 'International Tables Vol C Tables 4.2.6.8 and 6.1.1.4'

loop_
_geom_angle_atom_site_label_1
_geom_angle_atom_site_label_2
_geom_angle_atom_site_label_3
_geom_angle
N1 Ni1 Cl1 179.49(16)
N1 Ni1 P1 86.54(16)
Cl1 Ni1 P1 93.26(8)
N1 Ni1 P2 86.72(17)
Cl1 Ni1 P2 93.52(7)
P1 Ni1 P2 171.65(8)
C1 N1 C7 116.8(5)
C1 N1 Ni1 120.9(4)
C7 N1 Ni1 121.6(4)
C2 P1 C15 108.3(3)
C2 P1 C21 107.3(3)
C15 P1 C21 105.4(3)
C2 P1 Ni1 100.5(2)
C15 P1 Ni1 119.1(2)
C21 P1 Ni1 115.5(2)
C33 P2 C27 105.8(3)
C33 P2 C8 108.3(3)
C27 P2 C8 106.6(3)
C33 P2 Ni1 121.6(2)
C27 P2 Ni1 113.6(2)
C8 P2 Ni1 99.92(19)
C2 C1 N1 118.7(7)
C2 C1 C6 117.5(6)
N1 C1 C6 123.8(7)
C1 C2 C3 120.3(7)
C1 C2 P1 112.8(5)
C3 C2 P1 126.8(6)
C4 C3 C2 121.4(7)
C4 C3 H3 119.3
C2 C3 H3 119.3
C5 C4 C3 117.9(7)
C5 C4 H4 121.0
C3 C4 H4 121.0
C4 C5 C6 122.8(7)
C4 C5 H5 118.6
C6 C5 H5 118.6
C5 C6 C1 119.8(7)
C5 C6 H6 120.1
C1 C6 H6 120.1
N1 C7 C8 107.7(5)
N1 C7 C9 115.4(5)
C8 C7 C9 111.2(5)
N1 C7 H7 107.4
C8 C7 H7 107.4
C9 C7 H7 107.4
C7 C8 P2 108.3(4)
C7 C8 H8A 110.0
P2 C8 H8A 110.0
C7 C8 H8B 110.0
P2 C8 H8B 110.0
H8A C8 H8B 108.4
C10 C9 C14 118.4(7)
C10 C9 C7 119.6(6)
C14 C9 C7 121.8(7)
C9 C10 C11 121.2(7)
C9 C10 H10 119.4
C11 C10 H10 119.4
C12 C11 C10 121.3(8)
C12 C11 H11 119.3
C10 C11 H11 119.3
C13 C12 C11 118.7(8)
C13 C12 H12 120.6
C11 C12 H12 120.6
C12 C13 C14 121.1(8)
C12 C13 H13 119.4
C14 C13 H13 119.4
C9 C14 C13 119.2(7)
C9 C14 H14 120.4
C13 C14 H14 120.4
C20 C15 C16 116.2(6)
C20 C15 P1 123.7(6)
C16 C15 P1 120.0(5)
C17 C16 C15 122.1(7)
C17 C16 H16 119.0
C15 C16 H16 119.0
C16 C17 C18 119.8(7)
C16 C17 H17 120.1
C18 C17 H17 120.1
C19 C18 C17 119.7(8)
C19 C18 H18 120.1
C17 C18 H18 120.1
C18 C19 C20 119.4(8)
C18 C19 H19 120.3
C20 C19 H19 120.3
C19 C20 C15 122.8(7)
C19 C20 H20 118.6
C15 C20 H20 118.6
C26 C21 C22 121.4(5)
C26 C21 P1 119.4(6)
C22 C21 P1 118.6(6)
C21 C22 C23 119.0(5)
C21 C22 H22 120.5
C23 C22 H22 120.5
C24 C23 C22 118.6(5)
C24 C23 H23 120.7
C22 C23 H23 120.7
C23 C24 C25 122.2(5)
C23 C24 H24 118.9
C25 C24 H24 118.9
C24 C25 C26 117.9(5)
C24 C25 H25 121.0
C26 C25 H25 121.0
C21 C26 C25 120.0(5)
C21 C26 H26 120.0
C25 C26 H26 120.0
C28 C27 C32 118.7(6)
C28 C27 P2 122.8(5)
C32 C27 P2 118.5(5)
C27 C28 C29 119.1(7)
C27 C28 H28 120.4
C29 C28 H28 120.4
C30 C29 C28 121.9(8)
C30 C29 H29 119.0
C28 C29 H29 119.0
C31 C30 C29 119.2(8)
C31 C30 H30 120.4
C29 C30 H30 120.4
C30 C31 C32 120.4(8)
C30 C31 H31 119.8
C32 C31 H31 119.8
C31 C32 C27 120.6(7)
C31 C32 H32 119.7
C27 C32 H32 119.7
C38 C33 C34 118.9(6)
C38 C33 P2 120.1(5)
C34 C33 P2 121.1(5)
C35 C34 C33 118.9(7)
C35 C34 H34 120.6
C33 C34 H34 120.6
C34 C35 C36 122.6(8)
C34 C35 H35 118.7
C36 C35 H35 118.7
C37 C36 C35 119.4(8)
C37 C36 H36 120.3
C35 C36 H36 120.3
C36 C37 C38 119.5(8)
C36 C37 H37 120.2
C38 C37 H37 120.2
C33 C38 C37 120.8(7)
C33 C38 H38 119.6
C37 C38 H38 119.6
Cl3 C39 Cl2 114.2(10)
Cl3 C39 H39A 108.7
Cl2 C39 H39A 108.7
Cl3 C39 H39B 108.7
Cl2 C39 H39B 108.7
H39A C39 H39B 107.6

loop_
_geom_bond_atom_site_label_1
_geom_bond_atom_site_label_2
_geom_bond_distance
Ni1 N1 1.878(5)
Ni1 Cl1 2.170(2)
Ni1 P1 2.1729(19)
Ni1 P2 2.1796(18)
Cl2 C39 1.626(13)
Cl3 C39 1.599(12)
N1 C1 1.390(7)
N1 C7 1.464(7)
P1 C2 1.781(7)
P1 C15 1.786(7)
P1 C21 1.805(6)
P2 C33 1.801(6)
P2 C27 1.809(6)
P2 C8 1.821(6)
C1 C2 1.387(8)
C1 C6 1.435(8)
C2 C3 1.406(8)
C3 C4 1.389(9)
C3 H3 0.9300
C4 C5 1.366(9)
C4 H4 0.9300
C5 C6 1.378(8)
C5 H5 0.9300
C6 H6 0.9300
C7 C8 1.520(7)
C7 C9 1.542(8)
C7 H7 0.9800
C8 H8A 0.9700
C8 H8B 0.9700
C9 C10 1.343(8)
C9 C14 1.379(7)
C10 C11 1.364(9)
C10 H10 0.9300
C11 C12 1.343(9)
C11 H11 0.9300
C12 C13 1.343(9)
C12 H12 0.9300
C13 C14 1.392(9)
C13 H13 0.9300
C14 H14 0.9300
C15 C20 1.381(8)
C15 C16 1.405(8)
C16 C17 1.367(9)
C16 H16 0.9300
C17 C18 1.386(9)
C17 H17 0.9300
C18 C19 1.377(9)
C18 H18 0.9300
C19 C20 1.378(9)
C19 H19 0.9300
C20 H20 0.9300
C21 C26 1.356(6)
C21 C22 1.360(6)
C22 C23 1.394(6)
C22 H22 0.9300
C23 C24 1.356(6)
C23 H23 0.9300
C24 C25 1.366(6)
C24 H24 0.9300
C25 C26 1.381(6)
C25 H25 0.9300
C26 H26 0.9300
C27 C28 1.364(7)
C27 C32 1.390(8)
C28 C29 1.367(9)
C28 H28 0.9300
C29 C30 1.367(9)
C29 H29 0.9300
C30 C31 1.337(9)
C30 H30 0.9300
C31 C32 1.368(9)
C31 H31 0.9300
C32 H32 0.9300
C33 C38 1.360(7)
C33 C34 1.384(8)
C34 C35 1.353(9)
C34 H34 0.9300
C35 C36 1.360(9)
C35 H35 0.9300
C36 C37 1.335(9)
C36 H36 0.9300
C37 C38 1.402(9)
C37 H37 0.9300
C38 H38 0.9300
C39 H39A 0.9700
C39 H39B 0.9700
